data_4314583
loop_
_publ_author_name
'Rosario M. P. Colodrero'
'Pascual Olivera-Pastor'
'Aurelio Cabeza'
'Maria Papadaki'
'Konstantinos D. Demadis'
'Miguel A. G. Aranda'

_publ_contact_author_address
;Crystal Engineering, Growth and Design Laboratory

Department of Chemistry

University of Crete,

PO BOX  2208

GR-71003 Voutes Campus

Heraklion, Crete

Greece

;
_publ_contact_author_email demadis@chemistry.uoc.gr
_publ_contact_author_fax '30 2810 545001'
_publ_contact_author_name 'Konstantinos D. Demadis'
_publ_contact_author_phone '30 2810 545051'
_publ_section_title
;
 Structural Mapping and Framework Interconversions in 1D, 2D, and 3D
 Divalent Metal R,S-Hydroxyphosphonoacetate Hybrids
;
_journal_name_full 'Inorganic Chemistry'
_journal_page_first 761
_journal_page_last 768
_journal_paper_doi 10.1021/ic902048b
_journal_volume 49
_journal_year 2010
_chemical_formula_sum 'C2 H7 Mg O8 P'
_chemical_formula_weight 214.35
_space_group_IT_number 14
_symmetry_cell_setting monoclinic
_symmetry_space_group_name_Hall '-P 2ybc'
_symmetry_space_group_name_H-M 'P 1 21/c 1'
_audit_author_name A.Cabeza
_audit_creation_date 2009-05-29T11:28
_audit_creation_method 'from EXP file using GSAS2CIF'
_audit_update_record
; 2009-05-29T11:28  Initial CIF as created by GSAS2CIF

;
_cell_angle_alpha 90.0
_cell_angle_beta 110.1581(8)
_cell_angle_gamma 90.0
_cell_formula_units_Z 4
_cell_length_a 5.69261(7)
_cell_length_b 15.61430(18)
_cell_length_c 7.82600(10)
_cell_volume 653.013(14)
_computing_structure_refinement GSAS
_diffrn_radiation_probe x-ray
_diffrn_radiation_wavelength 1.5406
_exptl_absorpt_correction_T_max 1.00000
_exptl_absorpt_correction_T_min 1.00000
_exptl_absorpt_process_details
;   GSAS Absorption/surface roughness correction: function number 0

 No correction is applied.

;
_pd_block_id 2009-05-29T11:28|Mg(HO3PCHOHCOO)2H20|Mg(HO3PCHOHCOO)2H20|X'Pert
_pd_calc_method 'Rietveld Refinement'
_pd_meas_2theta_range_inc 0.017
_pd_meas_2theta_range_max 99.98441
_pd_meas_2theta_range_min 4.0024
_pd_phase_name Mg(HO3PCHOHCOO)2H20
_pd_proc_2theta_range_inc 0.017
_pd_proc_2theta_range_max 99.9406
_pd_proc_2theta_range_min 3.95859
_pd_proc_info_datetime 2009-05-29T11:28:44
_pd_proc_ls_background_function
;   GSAS Background function number 7 with 20 terms.

 Linear interpolation

      1:    3617.59     2:    2849.18     3:    1684.84     4:    990.080

      5:    661.190     6:    642.050     7:    517.013     8:    565.760

      9:    486.094    10:    469.608    11:    505.973    12:    449.099

     13:    469.783    14:    460.714    15:    499.342    16:    476.565

     17:    498.422    18:    487.372    19:    506.304    20:    514.865

;
_pd_proc_ls_peak_cutoff 0.00050
_pd_proc_ls_pref_orient_corr
;   March-Dollase

 AXIS  1 Ratio=   1.00979  h= 0.000  k= 1.000  l= 0.000

 Prefered orientation correction range: Min=   0.97120, Max=   1.01472

;
_pd_proc_ls_profile_function
;

 CW Profile function number 4 with  21 terms

 Pseudovoigt profile coefficients as parameterized in

 P. Thompson, D.E. Cox & J.B. Hastings (1987). J. Appl. Cryst.,20,79-83.

 Asymmetry correction of L.W. Finger, D.E. Cox & A. P. Jephcoat (1994).

 J. Appl. Cryst.,27,892-900.

 Microstrain broadening by P.W. Stephens,  (1999). J. Appl. Cryst.,32,281-289.








 Peak tails are ignored  where the intensity is below 0.0005 times the peak

   Aniso. broadening axis   0.0   0.0   1.0

;
_pd_proc_ls_prof_R_factor 0.0704
_pd_proc_ls_prof_wR_expected 0.0240
_pd_proc_ls_prof_wR_factor 0.0995
_refine_ls_goodness_of_fit_all 4.24
_refine_ls_matrix_type full
_refine_ls_number_parameters 76
_refine_ls_number_restraints 19
_refine_ls_R_Fsqd_factor 0.06663
_refine_ls_shift/su_max 0.09
_refine_ls_shift/su_mean 0.00
_reflns_d_resolution_high 1.007
_reflns_d_resolution_low 7.807
_reflns_limit_h_max 5
_reflns_limit_h_min 0
_reflns_limit_k_max 15
_reflns_limit_k_min 0
_reflns_limit_l_max 7
_reflns_limit_l_min -7
_reflns_number_total 667
_cod_data_source_file ic902048b_si_002_4.cif
_cod_data_source_block mg-hpaa_mgo_2-0-2d
_cod_depositor_comments
;
The following automatic conversions were performed:

'_geom_angle_publ_flag' value 'N' changed to 'n' according to the
built-in table from CIF Core dictionary named 'cif_core.dic' version
2.4.1 from 2010-06-29 (31 time).

'_geom_bond_publ_flag' value 'N'
changed to 'n' according to the built-in table from CIF Core
dictionary named 'cif_core.dic' version 2.4.1 from 2010-06-29 (28
times).

Automatic conversion script
Id: cif_fix_values 1646 2011-03-28 12:23:43Z adriana 
;
_cod_original_cell_volume 653.012(16)
_cod_original_sg_symbol_H-M 'P 21/c'
_cod_original_formula_sum 'C2 Mg O8 H7 P'
_cod_database_code 4314583

loop_
_symmetry_equiv_pos_site_id
_symmetry_equiv_pos_as_xyz
1 +x,+y,+z
2 -x,+y+1/2,-z+1/2
-1 -x,-y,-z
-2 +x,-y+1/2,+z+1/2

loop_
_atom_site_type_symbol
_atom_site_label
_atom_site_fract_x
_atom_site_fract_y
_atom_site_fract_z
_atom_site_occupancy
_atom_site_thermal_displace_type
_atom_site_U_iso_or_equiv
_atom_site_symmetry_multiplicity
Mg Mg 0.2360(8) 0.63475(17) 0.9806(5) 1.0 Uiso 0.0181(9) 4
P P 0.4755(5) 0.82147(19) 1.1602(4) 1.0 Uiso 0.0203(9) 4
C C1 -0.2133(11) 0.6699(4) 0.6313(9) 1.0 Uiso 0.0108(6) 4
C C2 -0.1482(14) 0.5751(4) 0.6357(10) 1.0 Uiso 0.0108(6) 4
O O5 0.2819(10) 0.86927(28) 0.9927(6) 1.0 Uiso 0.0108(6) 4
O O4 0.5031(10) 0.63644(29) 0.8431(7) 1.0 Uiso 0.0108(6) 4
O O6 0.4135(9) 0.72691(28) 1.1529(7) 1.0 Uiso 0.0108(6) 4
O O1 -0.0359(10) 0.71708(31) 0.7834(7) 1.0 Uiso 0.0108(6) 4
O O2 0.0232(10) 0.54639(34) 0.7825(7) 1.0 Uiso 0.0108(6) 4
O O3 -0.2605(11) 0.52821(29) 0.5033(8) 1.0 Uiso 0.0108(6) 4
O Ow1 -0.0449(9) 0.62641(28) 1.1122(6) 1.0 Uiso 0.0108(6) 4
O Ow2 0.4569(10) 0.54466(32) 1.1624(8) 1.0 Uiso 0.0108(6) 4

loop_
_atom_type_symbol
_atom_type_number_in_cell
_atom_type_scat_dispersion_real
_atom_type_scat_dispersion_imag
_atom_type_scat_Cromer_Mann_a1
_atom_type_scat_Cromer_Mann_a2
_atom_type_scat_Cromer_Mann_a3
_atom_type_scat_Cromer_Mann_a4
_atom_type_scat_Cromer_Mann_b1
_atom_type_scat_Cromer_Mann_b2
_atom_type_scat_Cromer_Mann_b3
_atom_type_scat_Cromer_Mann_b4
_atom_type_scat_Cromer_Mann_c
_atom_type_scat_source
Mg 4.0 0.000 0.000 5.42040 2.82750 2.17350 79.2611 1.22690 0.38080 2.30730 7.19370 0.85840 International_Tables_Vol_C
P 4.0 0.000 0.000 6.43450 1.90670 4.17910 27.1570 1.78000 0.52600 1.49080 68.1645 1.11490 International_Tables_Vol_C
O 32.0 0.000 0.000 3.04850 13.2771 2.28680 5.70110 1.54630 0.32390 0.86700 32.9089 0.25080 International_Tables_Vol_C
C 8.0 0.000 0.000 2.31000 20.8439 1.02000 10.2075 1.58860 0.56870 0.86500 51.6512 0.21560 International_Tables_Vol_C

loop_
_geom_angle_atom_site_label_1
_geom_angle_atom_site_label_2
_geom_angle_atom_site_label_3
_geom_angle
_geom_angle_site_symmetry_1
_geom_angle_site_symmetry_2
_geom_angle_site_symmetry_3
_geom_angle_publ_flag
O4 Mg O6 92.80(27) 1_555 . 1_555 n
O4 Mg O1 95.18(26) 1_555 . 1_555 n
O4 Mg O2 88.05(25) 1_555 . 1_555 n
O4 Mg Ow1 176.74(26) 1_555 . 1_555 n
O4 Mg Ow2 89.19(25) 1_555 . 1_555 n
O6 Mg O1 97.09(21) 1_555 . 1_555 n
O6 Mg O2 174.31(30) 1_555 . 1_555 n
O6 Mg Ow1 90.40(24) 1_555 . 1_555 n
O6 Mg Ow2 88.84(27) 1_555 . 1_555 n
O1 Mg O2 77.23(26) 1_555 . 1_555 n
O1 Mg Ow1 84.98(26) 1_555 . 1_555 n
O1 Mg Ow2 172.43(30) 1_555 . 1_555 n
O2 Mg Ow1 88.81(25) 1_555 . 1_555 n
O2 Mg Ow2 96.80(21) 1_555 . 1_555 n
Ow1 Mg Ow2 90.31(23) 1_555 . 1_555 n
C1 P O5 106.57(32) -2_676 . 1_555 n
C1 P O4 106.64(33) -2_676 . -2_576 n
C1 P O6 106.49(34) -2_676 . 1_555 n
O5 P O4 113.0(4) 1_555 . -2_576 n
O5 P O6 110.03(32) 1_555 . 1_555 n
O4 P O6 113.64(34) -2_576 . 1_555 n
P C1 C2 107.5(5) -2_475 . 1_555 n
P C1 O1 106.4(4) -2_475 . 1_555 n
C2 C1 O1 112.0(5) 1_555 . 1_555 n
C1 C2 O2 117.2(6) 1_555 . 1_555 n
C1 C2 O3 120.0(6) 1_555 . 1_555 n
O2 C2 O3 122.9(7) 1_555 . 1_555 n
Mg O4 P 127.7(4) 1_555 . -2_575 n
Mg O6 P 141.9(4) 1_555 . 1_555 n
Mg O1 C1 113.6(4) 1_555 . 1_555 n
Mg O2 C2 119.1(5) 1_555 . 1_555 n

loop_
_geom_bond_atom_site_label_1
_geom_bond_atom_site_label_2
_geom_bond_distance
_geom_bond_site_symmetry_1
_geom_bond_site_symmetry_2
_geom_bond_publ_flag
Mg O4 2.144(6) . 1_555 n
Mg O6 1.992(5) . 1_555 n
Mg O1 2.187(6) . 1_555 n
Mg O2 2.117(7) . 1_555 n
Mg Ow1 2.184(6) . 1_555 n
Mg Ow2 2.086(6) . 1_555 n
P C1 1.867(6) . -2_665 n
P O5 1.580(5) . 1_555 n
P O4 1.533(4) . -2_565 n
P O6 1.514(4) . 1_555 n
C1 P 1.867(6) . -2_464 n
C1 C2 1.524(6) . 1_555 n
C1 O1 1.467(6) . 1_555 n
C2 C1 1.524(6) . 1_555 n
C2 O2 1.304(6) . 1_555 n
C2 O3 1.249(6) . 1_555 n
O5 P 1.580(5) . 1_555 n
O4 Mg 2.144(6) . 1_555 n
O4 P 1.533(4) . -2_564 n
O6 Mg 1.992(5) . 1_555 n
O6 P 1.514(4) . 1_555 n
O1 Mg 2.187(6) . 1_555 n
O1 C1 1.467(6) . 1_555 n
O2 Mg 2.117(7) . 1_555 n
O2 C2 1.304(6) . 1_555 n
O3 C2 1.249(6) . 1_555 n
Ow1 Mg 2.184(6) . 1_555 n
Ow2 Mg 2.086(6) . 1_555 n
